data_2242700
loop_
_publ_author_name
'Sarr, Bougar'
'Mbaye, Abdou'
'Diop, Cheikh Abdoul Khadir'
'Melin, Frederic'
'Hellwig, Petra'
'Sidib\'e, Mamadou'
'Rousselin, Yoann'

_publ_section_title
;
 Crystal structure of bis(diisopropylammonium) molybdate
;
_journal_coeditor_code WM5465
_journal_issue 11
_journal_name_full 'Acta Crystallographica Section E'
_journal_page_first 1682
_journal_page_last 1685
_journal_paper_doi 10.1107/S2056989018014755
_journal_volume 74
_journal_year 2018
_chemical_absolute_configuration ad
_chemical_formula_iupac '(C6 H16 N)2 [Mo O4]'
_chemical_formula_moiety '2(C6 H16 N +), Mo O4 2-'
_chemical_formula_sum 'C12 H32 Mo N2 O4'
_chemical_formula_weight 364.33
_chemical_name_common
;
Bis(diisopropylammonium) molybdate
;
_chemical_name_systematic
;
Bis(diisopropylazanium tetraoxomolybdate
;
_space_group_crystal_system tetragonal
_space_group_IT_number 96
_space_group_name_Hall 'P 4nw 2abw'
_space_group_name_H-M_alt 'P 43 21 2'
_symmetry_space_group_name_Hall 'P 4nw 2abw'
_symmetry_space_group_name_H-M 'P 43 21 2'
_atom_sites_solution_hydrogens geom
_audit_creation_method
;
Olex2 1.2
(compiled May 18 2018 14:05:52 for OlexSys, GUI svn.r5506)
;
_cell_angle_alpha 90
_cell_angle_beta 90
_cell_angle_gamma 90
_cell_formula_units_Z 4
_cell_length_a 9.01660(10)
_cell_length_b 9.01660(10)
_cell_length_c 23.1158(3)
_cell_measurement_reflns_used 49023
_cell_measurement_temperature 293
_cell_measurement_theta_max 27.7030
_cell_measurement_theta_min 3.6190
_cell_volume 1879.29(4)
_computing_cell_refinement
;
CrysAlis PRO (Rigaku OD, 2015)
;
_computing_data_collection
;
CrysAlis PRO (Rigaku OD, 2015)
;
_computing_data_reduction
;
CrysAlis PRO (Rigaku OD, 2015)
;
_computing_molecular_graphics
;
<i>OLEX2</i> (Dolomanov <i>et al.</i>,  2009)
;
_computing_publication_material
;
<i>OLEX2</i> (Dolomanov <i>et al.</i>,  2009)
;
_computing_structure_refinement
;
SHELXL (Sheldrick, 2015)
;
_computing_structure_solution
;
SHELXS (Sheldrick, 2008)
;
_diffrn_ambient_temperature 293.0
_diffrn_detector_area_resol_mean 5.3048
_diffrn_measured_fraction_theta_full 0.996
_diffrn_measured_fraction_theta_max 0.997
_diffrn_measurement_device 'four-circle diffractometer'
_diffrn_measurement_device_type 'Rigaku Oxford Diffraction SuperNova, Dual, Cu at zero, AtlasS2'
_diffrn_measurement_method '\w scans'
_diffrn_radiation_type MoK\a
_diffrn_radiation_wavelength 0.71073
_diffrn_reflns_av_R_equivalents 0.0550
_diffrn_reflns_av_unetI/netI 0.0110
_diffrn_reflns_limit_h_max 11
_diffrn_reflns_limit_h_min -11
_diffrn_reflns_limit_k_max 11
_diffrn_reflns_limit_k_min -11
_diffrn_reflns_limit_l_max 30
_diffrn_reflns_limit_l_min -29
_diffrn_reflns_number 111277
_diffrn_reflns_theta_full 25.242
_diffrn_reflns_theta_max 27.495
_diffrn_reflns_theta_min 3.478
_exptl_absorpt_coefficient_mu 0.708
_exptl_absorpt_correction_T_max 1.00000
_exptl_absorpt_correction_T_min 0.61145
_exptl_absorpt_correction_type multi-scan
_exptl_absorpt_process_details
;
(<i>CrysAlis PRO</i>; Rigaku OD, 2015)
;
_exptl_crystal_colour 'clear light colourless'
_exptl_crystal_density_diffrn 1.288
_exptl_crystal_description prism
_exptl_crystal_F_000 768
_exptl_crystal_size_max 0.38
_exptl_crystal_size_mid 0.26
_exptl_crystal_size_min 0.1
_refine_diff_density_max 0.208
_refine_diff_density_min -0.313
_refine_ls_abs_structure_details
;
 Refined as an inversion twin
;
_refine_ls_abs_structure_Flack 0.19(7)
_refine_ls_extinction_method none
_refine_ls_goodness_of_fit_ref 1.120
_refine_ls_hydrogen_treatment constr
_refine_ls_matrix_type full
_refine_ls_number_parameters 92
_refine_ls_number_reflns 2156
_refine_ls_number_restraints 0
_refine_ls_restrained_S_all 1.120
_refine_ls_R_factor_all 0.0194
_refine_ls_R_factor_gt 0.0186
_refine_ls_shift/su_max 0.000
_refine_ls_shift/su_mean 0.000
_refine_ls_structure_factor_coef Fsqd
_refine_ls_weighting_details 'w=1/[\s^2^(Fo^2^)+(0.0245P)^2^+0.4149P] where P=(Fo^2^+2Fc^2^)/3'
_refine_ls_weighting_scheme calc
_refine_ls_wR_factor_gt 0.0483
_refine_ls_wR_factor_ref 0.0488
_reflns_number_gt 2109
_reflns_number_total 2156
_reflns_threshold_expression 'I > 2\s(I)'
_cod_data_source_file wm5465sup1.cif
_cod_data_source_block I
_cod_original_cell_volume 1879.29(5)
_cod_database_code 2242700
_shelx_space_group_comment
;
The symmetry employed for this shelxl refinement is uniquely defined
by the following loop, which should always be used as a source of
symmetry information in preference to the above space-group names.
They are only intended as comments.
;

loop_
_space_group_symop_operation_xyz
'x, y, z'
'-x, -y, z+1/2'
'-y+1/2, x+1/2, z+3/4'
'y+1/2, -x+1/2, z+1/4'
'-x+1/2, y+1/2, -z+3/4'
'x+1/2, -y+1/2, -z+1/4'
'y, x, -z'
'-y, -x, -z+1/2'

loop_
_atom_site_type_symbol
_atom_site_label
_atom_site_fract_x
_atom_site_fract_y
_atom_site_fract_z
_atom_site_U_iso_or_equiv
_atom_site_adp_type
_atom_site_calc_flag
_atom_site_occupancy
N N1 0.6950(2) 0.2985(3) 0.57328(7) 0.0451(5) Uani d 1
H H1A 0.607999 0.280281 0.556562 0.054 Uiso calc 1
H H1B 0.681809 0.289840 0.611289 0.054 Uiso calc 1
C C1 0.8015(3) 0.1790(4) 0.55462(12) 0.0603(7) Uani d 1
H H1 0.897057 0.196363 0.573616 0.072 Uiso calc 1
C C2 0.7411(5) 0.0325(4) 0.57499(18) 0.0827(10) Uani d 1
H H2A 0.725309 0.036136 0.616035 0.124 Uiso calc 1
H H2B 0.810811 -0.044698 0.566106 0.124 Uiso calc 1
H H2C 0.648792 0.012618 0.555832 0.124 Uiso calc 1
C C3 0.8245(4) 0.1852(5) 0.48930(13) 0.0872(11) Uani d 1
H H3A 0.731448 0.169286 0.470093 0.131 Uiso calc 1
H H3B 0.893498 0.109574 0.477926 0.131 Uiso calc 1
H H3C 0.863030 0.280735 0.478768 0.131 Uiso calc 1
C C4 0.7349(4) 0.4560(3) 0.56091(11) 0.0590(7) Uani d 1
H H4 0.745520 0.468318 0.518986 0.071 Uiso calc 1
C C5 0.8813(4) 0.4960(4) 0.58963(15) 0.0750(10) Uani d 1
H H5A 0.876969 0.471035 0.629966 0.112 Uiso calc 1
H H5B 0.899069 0.600390 0.585479 0.112 Uiso calc 1
H H5C 0.960302 0.441624 0.571562 0.112 Uiso calc 1
C C6 0.6069(4) 0.5518(4) 0.58154(14) 0.0735(10) Uani d 1
H H6A 0.518209 0.524379 0.561190 0.110 Uiso calc 1
H H6B 0.628992 0.654184 0.574169 0.110 Uiso calc 1
H H6C 0.592529 0.537236 0.622295 0.110 Uiso calc 1
Mo Mo1 0.26396(2) 0.26396(2) 0.500000 0.03021(9) Uani d 1
O O1 0.2086(2) 0.1625(2) 0.43916(6) 0.0510(5) Uani d 1
O O2 0.4506(2) 0.2317(4) 0.51236(10) 0.0959(9) Uani d 1

loop_
_atom_site_aniso_label
_atom_site_aniso_U_11
_atom_site_aniso_U_22
_atom_site_aniso_U_33
_atom_site_aniso_U_12
_atom_site_aniso_U_13
_atom_site_aniso_U_23
N1 0.0337(9) 0.0747(15) 0.0269(8) 0.0005(9) -0.0009(7) -0.0005(9)
C1 0.0350(13) 0.095(2) 0.0510(15) 0.0047(13) 0.0011(11) -0.0167(15)
C2 0.069(2) 0.075(2) 0.104(3) 0.006(2) 0.010(2) -0.016(2)
C3 0.070(2) 0.138(3) 0.0536(17) 0.007(2) 0.0170(16) -0.026(2)
C4 0.0638(19) 0.0767(18) 0.0364(12) -0.0047(17) -0.0013(14) 0.0133(12)
C5 0.064(2) 0.083(3) 0.078(2) -0.0223(18) -0.0017(18) 0.003(2)
C6 0.086(2) 0.071(2) 0.0631(18) 0.0121(18) -0.0156(17) 0.0083(17)
Mo1 0.03380(10) 0.03380(10) 0.02304(12) -0.00356(9) -0.00072(6) 0.00072(6)
O1 0.0687(12) 0.0566(10) 0.0277(7) -0.0072(9) -0.0063(7) -0.0049(7)
O2 0.0350(9) 0.178(3) 0.0751(14) 0.0026(14) -0.0119(9) -0.0308(18)

loop_
_atom_type_symbol
_atom_type_description
_atom_type_scat_dispersion_real
_atom_type_scat_dispersion_imag
_atom_type_scat_source
C C 0.0033 0.0016 'International Tables Vol C Tables 4.2.6.8 and 6.1.1.4'
H H 0.0000 0.0000 'International Tables Vol C Tables 4.2.6.8 and 6.1.1.4'
Mo Mo -1.6832 0.6857 'International Tables Vol C Tables 4.2.6.8 and 6.1.1.4'
N N 0.0061 0.0033 'International Tables Vol C Tables 4.2.6.8 and 6.1.1.4'
O O 0.0106 0.0060 'International Tables Vol C Tables 4.2.6.8 and 6.1.1.4'

loop_
_geom_angle_atom_site_label_1
_geom_angle_atom_site_label_2
_geom_angle_atom_site_label_3
_geom_angle_site_symmetry_1
_geom_angle_site_symmetry_3
_geom_angle
_geom_angle_publ_flag
H1A N1 H1B . . 107.1 ?
C1 N1 H1A . . 107.8 ?
C1 N1 H1B . . 107.8 ?
C4 N1 H1A . . 107.8 ?
C4 N1 H1B . . 107.8 ?
C4 N1 C1 . . 118.2(2) ?
N1 C1 H1 . . 108.5 ?
N1 C1 C3 . . 110.1(3) ?
C2 C1 N1 . . 108.0(3) ?
C2 C1 H1 . . 108.5 ?
C2 C1 C3 . . 113.0(3) ?
C3 C1 H1 . . 108.5 ?
C1 C2 H2A . . 109.5 ?
C1 C2 H2B . . 109.5 ?
C1 C2 H2C . . 109.5 ?
H2A C2 H2B . . 109.5 ?
H2A C2 H2C . . 109.5 ?
H2B C2 H2C . . 109.5 ?
C1 C3 H3A . . 109.5 ?
C1 C3 H3B . . 109.5 ?
C1 C3 H3C . . 109.5 ?
H3A C3 H3B . . 109.5 ?
H3A C3 H3C . . 109.5 ?
H3B C3 H3C . . 109.5 ?
N1 C4 H4 . . 108.7 ?
N1 C4 C5 . . 110.5(2) ?
N1 C4 C6 . . 107.3(3) ?
C5 C4 H4 . . 108.7 ?
C6 C4 H4 . . 108.7 ?
C6 C4 C5 . . 112.9(3) ?
C4 C5 H5A . . 109.5 ?
C4 C5 H5B . . 109.5 ?
C4 C5 H5C . . 109.5 ?
H5A C5 H5B . . 109.5 ?
H5A C5 H5C . . 109.5 ?
H5B C5 H5C . . 109.5 ?
C4 C6 H6A . . 109.5 ?
C4 C6 H6B . . 109.5 ?
C4 C6 H6C . . 109.5 ?
H6A C6 H6B . . 109.5 ?
H6A C6 H6C . . 109.5 ?
H6B C6 H6C . . 109.5 ?
O1 Mo1 O1 7_556 . 110.33(12) y
O2 Mo1 O1 7_556 . 109.13(11) ?
O2 Mo1 O1 . 7_556 109.13(11) y
O2 Mo1 O1 . . 108.77(10) y
O2 Mo1 O1 7_556 7_556 108.77(10) ?
O2 Mo1 O2 7_556 . 110.7(2) y

loop_
_geom_bond_atom_site_label_1
_geom_bond_atom_site_label_2
_geom_bond_site_symmetry_2
_geom_bond_distance
N1 H1A . 0.8900
N1 H1B . 0.8900
N1 C1 . 1.506(4)
N1 C4 . 1.493(4)
C1 H1 . 0.9800
C1 C2 . 1.504(5)
C1 C3 . 1.525(4)
C2 H2A . 0.9600
C2 H2B . 0.9600
C2 H2C . 0.9600
C3 H3A . 0.9600
C3 H3B . 0.9600
C3 H3C . 0.9600
C4 H4 . 0.9800
C4 C5 . 1.521(5)
C4 C6 . 1.518(5)
C5 H5A . 0.9600
C5 H5B . 0.9600
C5 H5C . 0.9600
C6 H6A . 0.9600
C6 H6B . 0.9600
C6 H6C . 0.9600
Mo1 O1 . 1.7505(15)
Mo1 O1 7_556 1.7504(15)
Mo1 O2 . 1.732(2)
Mo1 O2 7_556 1.732(2)

loop_
_geom_hbond_atom_site_label_D
_geom_hbond_atom_site_label_H
_geom_hbond_atom_site_label_A
_geom_hbond_site_symmetry_A
_geom_hbond_distance_DH
_geom_hbond_distance_HA
_geom_hbond_distance_DA
_geom_hbond_angle_DHA
_geom_hbond_publ_flag
N1 H1A O2 . 0.89 1.80 2.684(3) 170.1 yes
N1 H1B O1 4 0.89 1.81 2.695(2) 174.1 yes

loop_
_geom_torsion_atom_site_label_1
_geom_torsion_atom_site_label_2
_geom_torsion_atom_site_label_3
_geom_torsion_atom_site_label_4
_geom_torsion
C1 N1 C4 C5 -59.1(3)
C1 N1 C4 C6 177.5(2)
C4 N1 C1 C2 176.6(2)
C4 N1 C1 C3 -59.5(3)

loop_
_twin_individual_id
_twin_individual_mass_fraction_refined
1 0.81(7)
2 0.19(7)
